data_4081529
loop_
_publ_author_name
'Klapp, Lutz R. R.'
'Bruhn, Clemens'
'Leibold, Michael'
'Siemeling, Ulrich'

_publ_section_title
;
 Ferrocene-Based Bis(guanidines): Superbases for Tridentate
 N,Fe,N-Coordination
;
_journal_issue 20
_journal_name_full Organometallics
_journal_page_first 5862
_journal_paper_doi 10.1021/om400454v
_journal_volume 32
_journal_year 2013
_chemical_formula_moiety 'C20 H28 Fe N6'
_chemical_formula_sum 'C20 H28 Fe N6'
_chemical_formula_weight 408.33
_chemical_name_systematic
; 
 ? 
;
_space_group_IT_number 61
_symmetry_cell_setting orthorhombic
_symmetry_Int_Tables_number 61
_symmetry_space_group_name_Hall '-P 2ac 2ab'
_symmetry_space_group_name_H-M 'P b c a'
_atom_sites_solution_hydrogens geom
_atom_sites_solution_primary direct
_atom_sites_solution_secondary difmap
_audit_creation_method SHELXL-97
_cell_angle_alpha 90.00
_cell_angle_beta 90.00
_cell_angle_gamma 90.00
_cell_formula_units_Z 4
_cell_length_a 10.5867(6)
_cell_length_b 10.9127(7)
_cell_length_c 16.5647(9)
_cell_measurement_reflns_used 8467
_cell_measurement_temperature 100(2)
_cell_measurement_theta_max 25.54
_cell_measurement_theta_min 1.92
_cell_volume 1913.71(19)
_computing_structure_refinement 'SHELXL-97 (Sheldrick, 1997)'
_computing_structure_solution 'SHELXS-97 (Sheldrick, 1990)'
_diffrn_ambient_temperature 100(2)
_diffrn_detector 'image plate (34 cm diameter)'
_diffrn_detector_area_resol_mean 6.67
_diffrn_detector_type STOE
_diffrn_measured_fraction_theta_full 0.993
_diffrn_measured_fraction_theta_max 0.993
_diffrn_measurement_details ' 103 frames, detector distance = 135 mm'
_diffrn_measurement_device '2-circle goniometer'
_diffrn_measurement_device_type 'STOE IPDS 2'
_diffrn_measurement_method 'rotation method'
_diffrn_radiation_collimation '0.5 mm diameter, multiple pinhole'
_diffrn_radiation_monochromator 'plane graphite'
_diffrn_radiation_polarisn_norm 0
_diffrn_radiation_type 'Mo K\a'
_diffrn_radiation_wavelength 0.71073
_diffrn_reflns_av_R_equivalents 0.0317
_diffrn_reflns_av_sigmaI/netI 0.0208
_diffrn_reflns_limit_h_max 12
_diffrn_reflns_limit_h_min -11
_diffrn_reflns_limit_k_max 12
_diffrn_reflns_limit_k_min -12
_diffrn_reflns_limit_l_max 15
_diffrn_reflns_limit_l_min -19
_diffrn_reflns_number 6482
_diffrn_reflns_theta_full 25.00
_diffrn_reflns_theta_max 25.00
_diffrn_reflns_theta_min 2.95
_diffrn_source 'sealed X-ray tube, 12 x 0.4 mm long-fine focus'
_diffrn_source_current 30
_diffrn_source_power 1.50
_diffrn_source_voltage 50
_diffrn_standards_decay_% 0
_exptl_absorpt_coefficient_mu 0.806
_exptl_absorpt_correction_T_max 0.9058
_exptl_absorpt_correction_T_min 0.6803
_exptl_absorpt_correction_type integration
_exptl_absorpt_process_details 'X-red ver. 1.31 (Stoe & Cie. 2005)'
_exptl_crystal_colour yellow
_exptl_crystal_density_diffrn 1.417
_exptl_crystal_density_method 'not measured'
_exptl_crystal_description plate
_exptl_crystal_F_000 864
_exptl_crystal_size_max 0.60
_exptl_crystal_size_mid 0.47
_exptl_crystal_size_min 0.12
_refine_diff_density_max 0.287
_refine_diff_density_min -0.481
_refine_diff_density_rms 0.050
_refine_ls_extinction_method none
_refine_ls_goodness_of_fit_ref 1.064
_refine_ls_hydrogen_treatment constr
_refine_ls_matrix_type full
_refine_ls_number_parameters 126
_refine_ls_number_reflns 1671
_refine_ls_number_restraints 0
_refine_ls_restrained_S_all 1.064
_refine_ls_R_factor_all 0.0313
_refine_ls_R_factor_gt 0.0274
_refine_ls_shift/su_max 0.000
_refine_ls_shift/su_mean 0.000
_refine_ls_structure_factor_coef Fsqd
_refine_ls_weighting_details 'calc w=1/[\s^2^(Fo^2^)+(0.0578P)^2^+0.0691P] where P=(Fo^2^+2Fc^2^)/3'
_refine_ls_weighting_scheme calc
_refine_ls_wR_factor_gt 0.0793
_refine_ls_wR_factor_ref 0.0811
_reflns_number_gt 1450
_reflns_number_total 1671
_reflns_threshold_expression >2sigma(I)
_cod_data_source_file om400454v_si_002.cif
_cod_data_source_block i0926
_cod_database_code 4081529

loop_
_symmetry_equiv_pos_as_xyz
'x, y, z'
'-x+1/2, -y, z+1/2'
'x+1/2, -y+1/2, -z'
'-x, y+1/2, -z+1/2'
'-x, -y, -z'
'x-1/2, y, -z-1/2'
'-x-1/2, y-1/2, z'
'x, -y-1/2, z-1/2'

loop_
_atom_site_label
_atom_site_type_symbol
_atom_site_fract_x
_atom_site_fract_y
_atom_site_fract_z
_atom_site_U_iso_or_equiv
_atom_site_adp_type
_atom_site_occupancy
_atom_site_symmetry_multiplicity
_atom_site_calc_flag
_atom_site_refinement_flags
C1 C -0.00773(12) 0.33041(13) 0.55896(10) 0.0225(3) Uani 1 1 d .
C2 C 0.05388(14) 0.32037(11) 0.48200(9) 0.0245(3) Uani 1 1 d .
H2A H 0.1379 0.2928 0.4731 0.029 Uiso 1 1 calc R
C3 C -0.03343(15) 0.35922(12) 0.42070(9) 0.0260(3) Uani 1 1 d .
H3A H -0.0179 0.3607 0.3642 0.031 Uiso 1 1 calc R
C4 C -0.14788(13) 0.39532(12) 0.45984(10) 0.0264(3) Uani 1 1 d .
H4A H -0.2220 0.4248 0.4339 0.032 Uiso 1 1 calc R
C5 C -0.13117(12) 0.37924(12) 0.54473(9) 0.0233(3) Uani 1 1 d .
H5A H -0.1920 0.3979 0.5851 0.028 Uiso 1 1 calc R
C6 C 0.05918(12) 0.18841(11) 0.65550(8) 0.0216(3) Uani 1 1 d .
C7 C 0.04703(18) -0.02288(13) 0.67237(11) 0.0353(4) Uani 1 1 d .
H7A H 0.0769 -0.0964 0.6429 0.042 Uiso 1 1 calc R
H7B H -0.0303 -0.0440 0.7030 0.042 Uiso 1 1 calc R
C8 C 0.14887(15) 0.02695(12) 0.72778(9) 0.0308(4) Uani 1 1 d .
H8B H 0.1420 -0.0080 0.7828 0.037 Uiso 1 1 calc R
H8A H 0.2344 0.0107 0.7061 0.037 Uiso 1 1 calc R
C9 C -0.09298(13) 0.06946(13) 0.57021(9) 0.0291(3) Uani 1 1 d .
H9A H -0.0947 0.1331 0.5285 0.035 Uiso 1 1 calc R
H9B H -0.1656 0.0798 0.6063 0.035 Uiso 1 1 calc R
H9C H -0.0970 -0.0115 0.5447 0.035 Uiso 1 1 calc R
C10 C 0.21140(16) 0.24093(11) 0.76226(9) 0.0293(3) Uani 1 1 d .
H10C H 0.2113 0.2317 0.8211 0.035 Uiso 1 1 calc R
H10B H 0.1893 0.3255 0.7482 0.035 Uiso 1 1 calc R
H10A H 0.2956 0.2218 0.7412 0.035 Uiso 1 1 calc R
N2 N 0.02411(11) 0.07976(10) 0.61678(8) 0.0248(3) Uani 1 1 d .
N3 N 0.11949(11) 0.15778(10) 0.72717(7) 0.0247(3) Uani 1 1 d .
N1 N 0.04461(11) 0.30159(9) 0.63482(7) 0.0239(3) Uani 1 1 d .
Fe1 Fe 0.0000 0.5000 0.5000 0.02036(15) Uani 1 2 d S

loop_
_atom_site_aniso_label
_atom_site_aniso_U_11
_atom_site_aniso_U_22
_atom_site_aniso_U_33
_atom_site_aniso_U_23
_atom_site_aniso_U_13
_atom_site_aniso_U_12
C1 0.0254(7) 0.0172(7) 0.0250(8) 0.0009(6) -0.0019(5) -0.0004(4)
C2 0.0237(8) 0.0204(7) 0.0294(8) -0.0007(6) 0.0009(6) 0.0014(5)
C3 0.0326(7) 0.0227(7) 0.0228(8) -0.0018(6) -0.0022(6) -0.0016(6)
C4 0.0254(7) 0.0251(7) 0.0287(8) 0.0023(6) -0.0063(6) -0.0030(5)
C5 0.0221(7) 0.0215(6) 0.0264(8) 0.0008(6) -0.0004(6) -0.0011(5)
C6 0.0206(7) 0.0222(6) 0.0220(7) 0.0007(5) 0.0034(5) -0.0006(5)
C7 0.0503(10) 0.0206(6) 0.0348(9) 0.0033(6) -0.0015(8) -0.0032(7)
C8 0.0423(9) 0.0207(6) 0.0293(8) 0.0058(6) -0.0006(7) 0.0038(6)
C9 0.0253(7) 0.0273(6) 0.0346(9) -0.0062(6) 0.0016(6) -0.0046(5)
C10 0.0327(8) 0.0267(7) 0.0285(8) 0.0015(6) -0.0066(6) 0.0007(6)
N2 0.0277(6) 0.0191(6) 0.0275(7) -0.0005(5) -0.0003(5) -0.0019(4)
N3 0.0300(6) 0.0195(5) 0.0245(7) 0.0036(5) -0.0024(5) 0.0008(4)
N1 0.0269(6) 0.0197(5) 0.0251(6) 0.0016(4) -0.0029(5) 0.0009(5)
Fe1 0.0198(2) 0.0197(2) 0.0217(2) 0.00103(9) -0.00133(10) 0.00091(9)

loop_
_atom_type_symbol
_atom_type_description
_atom_type_scat_dispersion_real
_atom_type_scat_dispersion_imag
_atom_type_scat_source
C C 0.0033 0.0016 'International Tables Vol C Tables 4.2.6.8 and 6.1.1.4'
H H 0.0000 0.0000 'International Tables Vol C Tables 4.2.6.8 and 6.1.1.4'
N N 0.0061 0.0033 'International Tables Vol C Tables 4.2.6.8 and 6.1.1.4'
Fe Fe 0.3463 0.8444 'International Tables Vol C Tables 4.2.6.8 and 6.1.1.4'

loop_
_geom_angle_atom_site_label_1
_geom_angle_atom_site_label_2
_geom_angle_atom_site_label_3
_geom_angle
_geom_angle_site_symmetry_1
_geom_angle_site_symmetry_3
N1 C1 C5 126.10(13) . .
N1 C1 C2 126.59(12) . .
C5 C1 C2 107.28(12) . .
N1 C1 Fe1 126.71(10) . .
C5 C1 Fe1 68.27(8) . .
C2 C1 Fe1 68.64(8) . .
C1 C2 C3 108.22(13) . .
C1 C2 Fe1 70.96(8) . .
C3 C2 Fe1 69.15(7) . .
C1 C2 H2A 125.9 . .
C3 C2 H2A 125.9 . .
Fe1 C2 H2A 125.6 . .
C4 C3 C2 107.82(13) . .
C4 C3 Fe1 69.49(8) . .
C2 C3 Fe1 69.98(8) . .
C4 C3 H3A 126.1 . .
C2 C3 H3A 126.1 . .
Fe1 C3 H3A 126.0 . .
C5 C4 C3 107.92(12) . .
C5 C4 Fe1 69.77(7) . .
C3 C4 Fe1 69.71(8) . .
C5 C4 H4A 126.0 . .
C3 C4 H4A 126.0 . .
Fe1 C4 H4A 126.1 . .
C4 C5 C1 108.73(13) . .
C4 C5 Fe1 69.48(7) . .
C1 C5 Fe1 71.38(8) . .
C4 C5 H5A 125.6 . .
C1 C5 H5A 125.6 . .
Fe1 C5 H5A 125.1 . .
N1 C6 N3 120.80(12) . .
N1 C6 N2 131.14(13) . .
N3 C6 N2 108.06(11) . .
N2 C7 C8 102.90(11) . .
N2 C7 H7A 111.2 . .
C8 C7 H7A 111.2 . .
N2 C7 H7B 111.2 . .
C8 C7 H7B 111.2 . .
H7A C7 H7B 109.1 . .
N3 C8 C7 101.23(12) . .
N3 C8 H8B 111.5 . .
C7 C8 H8B 111.5 . .
N3 C8 H8A 111.5 . .
C7 C8 H8A 111.5 . .
H8B C8 H8A 109.3 . .
N2 C9 H9A 109.5 . .
N2 C9 H9B 109.5 . .
H9A C9 H9B 109.5 . .
N2 C9 H9C 109.5 . .
H9A C9 H9C 109.5 . .
H9B C9 H9C 109.5 . .
N3 C10 H10C 109.5 . .
N3 C10 H10B 109.5 . .
H10C C10 H10B 109.5 . .
N3 C10 H10A 109.5 . .
H10C C10 H10A 109.5 . .
H10B C10 H10A 109.5 . .
C6 N2 C9 122.11(11) . .
C6 N2 C7 108.36(12) . .
C9 N2 C7 114.28(12) . .
C6 N3 C10 120.00(11) . .
C6 N3 C8 109.81(11) . .
C10 N3 C8 117.73(12) . .
C6 N1 C1 119.81(12) . .
C4 Fe1 C4 180.0 . 5_566
C4 Fe1 C3 139.20(6) . 5_566
C4 Fe1 C3 40.80(6) 5_566 5_566
C4 Fe1 C3 40.80(6) . .
C4 Fe1 C3 139.20(6) 5_566 .
C3 Fe1 C3 180.0 5_566 .
C4 Fe1 C5 40.75(7) . .
C4 Fe1 C5 139.25(7) 5_566 .
C3 Fe1 C5 111.49(6) 5_566 .
C3 Fe1 C5 68.52(6) . .
C4 Fe1 C5 139.25(7) . 5_566
C4 Fe1 C5 40.75(7) 5_566 5_566
C3 Fe1 C5 68.51(6) 5_566 5_566
C3 Fe1 C5 111.49(6) . 5_566
C5 Fe1 C5 180.0 . 5_566
C4 Fe1 C2 111.43(5) . 5_566
C4 Fe1 C2 68.57(5) 5_566 5_566
C3 Fe1 C2 40.88(6) 5_566 5_566
C3 Fe1 C2 139.12(6) . 5_566
C5 Fe1 C2 111.76(5) . 5_566
C5 Fe1 C2 68.24(5) 5_566 5_566
C4 Fe1 C2 68.57(5) . .
C4 Fe1 C2 111.43(5) 5_566 .
C3 Fe1 C2 139.12(6) 5_566 .
C3 Fe1 C2 40.88(6) . .
C5 Fe1 C2 68.24(5) . .
C5 Fe1 C2 111.76(5) 5_566 .
C2 Fe1 C2 180.0 5_566 .
C4 Fe1 C1 68.22(5) . .
C4 Fe1 C1 111.78(5) 5_566 .
C3 Fe1 C1 111.71(6) 5_566 .
C3 Fe1 C1 68.29(6) . .
C5 Fe1 C1 40.35(5) . .
C5 Fe1 C1 139.65(5) 5_566 .
C2 Fe1 C1 139.59(6) 5_566 .
C2 Fe1 C1 40.41(6) . .
C4 Fe1 C1 111.78(5) . 5_566
C4 Fe1 C1 68.22(5) 5_566 5_566
C3 Fe1 C1 68.29(6) 5_566 5_566
C3 Fe1 C1 111.71(6) . 5_566
C5 Fe1 C1 139.65(5) . 5_566
C5 Fe1 C1 40.35(5) 5_566 5_566
C2 Fe1 C1 40.41(6) 5_566 5_566
C2 Fe1 C1 139.59(6) . 5_566
C1 Fe1 C1 180.0 . 5_566

loop_
_geom_bond_atom_site_label_1
_geom_bond_atom_site_label_2
_geom_bond_distance
_geom_bond_site_symmetry_2
C1 N1 1.409(2) .
C1 C5 1.4308(18) .
C1 C2 1.436(2) .
C1 Fe1 2.0942(15) .
C2 C3 1.437(2) .
C2 Fe1 2.0632(13) .
C2 H2A 0.9500 .
C3 C4 1.430(2) .
C3 Fe1 2.0521(14) .
C3 H3A 0.9500 .
C4 C5 1.428(2) .
C4 Fe1 2.0491(13) .
C4 H4A 0.9500 .
C5 Fe1 2.0528(13) .
C5 H5A 0.9500 .
C6 N1 1.2910(16) .
C6 N3 1.3888(18) .
C6 N2 1.3982(17) .
C7 N2 1.470(2) .
C7 C8 1.517(2) .
C7 H7A 0.9900 .
C7 H7B 0.9900 .
C8 N3 1.4613(17) .
C8 H8B 0.9900 .
C8 H8A 0.9900 .
C9 N2 1.4644(18) .
C9 H9A 0.9800 .
C9 H9B 0.9800 .
C9 H9C 0.9800 .
C10 N3 1.4519(19) .
C10 H10C 0.9800 .
C10 H10B 0.9800 .
C10 H10A 0.9800 .
Fe1 C4 2.0491(13) 5_566
Fe1 C3 2.0520(14) 5_566
Fe1 C5 2.0529(13) 5_566
Fe1 C2 2.0631(13) 5_566
Fe1 C1 2.0942(15) 5_566
